data_7244990
loop_
_publ_author_name
'Sori, Lorenzo'
'Pizzi, Andrea'
'Demitri, Nicola'
'Terraneo, Giancarlo'
'Frontera, Antonio'
'Metrangolo, Pierangelo'

_publ_section_title
;
 Hydrogen- and halogen bond synergy in the self-assembly of
 3,5-dihalo-tyrosines: structural and theoretical insights
;
_journal_name_full CrystEngComm
_journal_paper_doi 10.1039/D2CE00670G
_journal_year 2022
_chemical_absolute_configuration ad
_chemical_formula_sum 'C9 H11 Cl2 N O4'
_chemical_formula_weight 268.09
_space_group_crystal_system orthorhombic
_space_group_IT_number 19
_space_group_name_Hall 'P 2ac 2ab'
_space_group_name_H-M_alt 'P 21 21 21'
_atom_sites_solution_hydrogens mixed
_audit_creation_method SHELXL-2018/3
_audit_update_record
;
2021-12-15 deposited with the CCDC.	2022-05-26 downloaded from the CCDC.
;
_cell_angle_alpha 90
_cell_angle_beta 90
_cell_angle_gamma 90
_cell_formula_units_Z 4
_cell_length_a 7.3436(2)
_cell_length_b 7.4422(2)
_cell_length_c 20.8254(7)
_cell_measurement_reflns_used 7570
_cell_measurement_temperature 100(2)
_cell_measurement_theta_max 31.03
_cell_measurement_theta_min 2.94
_cell_volume 1138.16(6)
_computing_structure_refinement 'SHELXL-2018/3 (Sheldrick, 2018)'
_diffrn_ambient_temperature 100(2)
_diffrn_measured_fraction_theta_full 0.991
_diffrn_measured_fraction_theta_max 0.992
_diffrn_measurement_device_type 'Bruker APEX-II CCD'
_diffrn_measurement_method '\f and \w scans'
_diffrn_radiation_type MoK\a
_diffrn_radiation_wavelength 0.71073
_diffrn_reflns_av_R_equivalents 0.0187
_diffrn_reflns_av_unetI/netI 0.0217
_diffrn_reflns_Laue_measured_fraction_full 0.991
_diffrn_reflns_Laue_measured_fraction_max 0.992
_diffrn_reflns_limit_h_max 10
_diffrn_reflns_limit_h_min -10
_diffrn_reflns_limit_k_max 10
_diffrn_reflns_limit_k_min -5
_diffrn_reflns_limit_l_max 30
_diffrn_reflns_limit_l_min -28
_diffrn_reflns_number 8858
_diffrn_reflns_point_group_measured_fraction_full 0.994
_diffrn_reflns_point_group_measured_fraction_max 0.994
_diffrn_reflns_theta_full 25.242
_diffrn_reflns_theta_max 31.032
_diffrn_reflns_theta_min 3.914
_diffrn_source 'sealed tube'
_exptl_absorpt_coefficient_mu 0.568
_exptl_crystal_colour colorless
_exptl_crystal_density_diffrn 1.565
_exptl_crystal_description needle
_exptl_crystal_F_000 552
_refine_diff_density_max 0.284
_refine_diff_density_min -0.200
_refine_diff_density_rms 0.046
_refine_ls_abs_structure_details
;
 Flack x determined using 1493 quotients [(I+)-(I-)]/[(I+)+(I-)]
 (Parsons, Flack and Wagner, Acta Cryst. B69 (2013) 249-259).
;
_refine_ls_abs_structure_Flack -0.027(12)
_refine_ls_extinction_method none
_refine_ls_goodness_of_fit_ref 1.078
_refine_ls_hydrogen_treatment mixed
_refine_ls_matrix_type full
_refine_ls_number_parameters 152
_refine_ls_number_reflns 3618
_refine_ls_number_restraints 3
_refine_ls_restrained_S_all 1.077
_refine_ls_R_factor_all 0.0186
_refine_ls_R_factor_gt 0.0181
_refine_ls_shift/su_max 0.001
_refine_ls_shift/su_mean 0.000
_refine_ls_structure_factor_coef Fsqd
_refine_ls_weighting_details 'w=1/[\s^2^(Fo^2^)+(0.0265P)^2^+0.1587P] where P=(Fo^2^+2Fc^2^)/3'
_refine_ls_weighting_scheme calc
_refine_ls_wR_factor_gt 0.0505
_refine_ls_wR_factor_ref 0.0508
_reflns_Friedel_coverage 0.731
_reflns_Friedel_fraction_full 0.999
_reflns_Friedel_fraction_max 0.997
_reflns_number_gt 3543
_reflns_number_total 3618
_reflns_threshold_expression 'I > 2\s(I)'
_cod_data_source_file d2ce00670g2.cif
_cod_data_source_block lg216_DiClTr_100k_0m
_cod_database_code 7244990
_shelx_shelxl_version_number 2018/3
_shelx_space_group_comment
;
The symmetry employed for this shelxl refinement is uniquely defined
by the following loop, which should always be used as a source of
symmetry information in preference to the above space-group names.
They are only intended as comments.
;

loop_
_space_group_symop_operation_xyz
'x, y, z'
'x+1/2, -y+1/2, -z'
'-x, y+1/2, -z+1/2'
'-x+1/2, -y, z+1/2'

loop_
_atom_site_label
_atom_site_type_symbol
_atom_site_fract_x
_atom_site_fract_y
_atom_site_fract_z
_atom_site_U_iso_or_equiv
_atom_site_adp_type
_atom_site_occupancy
_atom_site_site_symmetry_order
_atom_site_calc_flag
_atom_site_refinement_flags_posn
_atom_site_refinement_flags_adp
_atom_site_refinement_flags_occupancy
_atom_site_disorder_assembly
_atom_site_disorder_group
OW O 0.64269(17) 0.34527(15) 0.45886(7) 0.0310(3) Uani 1 1 d D . . . .
HW1 H 0.7265(19) 0.428(2) 0.4610(13) 0.046 Uiso 1 1 d D U . . .
HW2 H 0.5372(13) 0.394(3) 0.4672(12) 0.046 Uiso 1 1 d D U . . .
Cl1 Cl 0.64592(4) 0.48321(4) 0.23398(2) 0.01444(7) Uani 1 1 d . . . . .
Cl2 Cl 0.79372(5) -0.16060(4) 0.12849(2) 0.01707(7) Uani 1 1 d . . . . .
O3 O 0.66378(13) 0.22540(12) 0.13135(4) 0.01351(17) Uani 1 1 d . . . . .
H9 H 0.671870 0.147954 0.102145 0.020 Uiso 1 1 calc R U . . .
O1 O 0.87332(14) -0.36143(13) 0.48050(5) 0.01614(18) Uani 1 1 d . . . . .
O2 O 0.84182(14) -0.07999(13) 0.51786(4) 0.01586(18) Uani 1 1 d . . . . .
C5 C 0.77347(17) 0.20102(17) 0.30178(6) 0.0114(2) Uani 1 1 d . . . . .
H4 H 0.768534 0.278534 0.337979 0.014 Uiso 1 1 calc R U . . .
N1 N 0.59051(13) -0.01369(14) 0.42346(5) 0.01039(18) Uani 1 1 d . . . . .
H7 H 0.517686 -0.059796 0.454736 0.016 Uiso 1 1 calc R U . . .
H6 H 0.524874 0.000239 0.386729 0.016 Uiso 1 1 calc R U . . .
H8 H 0.634489 0.094854 0.436271 0.016 Uiso 1 1 calc R U . . .
C2 C 0.74589(16) -0.13928(16) 0.41134(5) 0.0098(2) Uani 1 1 d . . . . .
H1 H 0.701869 -0.246224 0.386756 0.012 Uiso 1 1 calc R U . . .
C3 C 0.89708(16) -0.04402(17) 0.37333(6) 0.0124(2) Uani 1 1 d . . . . .
H3 H 0.942981 0.058318 0.399022 0.015 Uiso 1 1 calc R U . . .
H2 H 0.999394 -0.128833 0.367027 0.015 Uiso 1 1 calc R U . . .
C4 C 0.83633(16) 0.02473(17) 0.30864(5) 0.0110(2) Uani 1 1 d . . . . .
C6 C 0.71830(17) 0.26249(15) 0.24193(6) 0.0106(2) Uani 1 1 d . . . . .
C7 C 0.72181(16) 0.15448(17) 0.18710(5) 0.01034(19) Uani 1 1 d . . . . .
C9 C 0.84169(17) -0.08557(16) 0.25458(6) 0.0117(2) Uani 1 1 d . . . . .
H5 H 0.883969 -0.205727 0.258416 0.014 Uiso 1 1 calc R U . . .
C8 C 0.78576(17) -0.02133(16) 0.19513(5) 0.0114(2) Uani 1 1 d . . . . .
C1 C 0.82538(16) -0.20005(16) 0.47585(5) 0.0105(2) Uani 1 1 d . . . . .

loop_
_atom_site_aniso_label
_atom_site_aniso_U_11
_atom_site_aniso_U_22
_atom_site_aniso_U_33
_atom_site_aniso_U_23
_atom_site_aniso_U_13
_atom_site_aniso_U_12
OW 0.0216(5) 0.0144(5) 0.0569(8) -0.0128(5) -0.0007(6) 0.0012(5)
Cl1 0.01847(13) 0.00987(12) 0.01497(13) -0.00017(10) -0.00056(10) 0.00263(10)
Cl2 0.02677(15) 0.01402(13) 0.01040(12) -0.00192(10) -0.00177(11) 0.00700(11)
O3 0.0198(4) 0.0131(4) 0.0076(3) 0.0012(3) -0.0014(3) 0.0045(3)
O1 0.0223(5) 0.0106(4) 0.0156(4) 0.0015(3) -0.0066(4) 0.0026(3)
O2 0.0247(5) 0.0143(4) 0.0086(4) -0.0012(3) -0.0020(4) -0.0014(4)
C5 0.0118(5) 0.0134(5) 0.0092(4) 0.0003(4) 0.0007(4) -0.0006(4)
N1 0.0111(4) 0.0101(4) 0.0099(4) 0.0008(4) 0.0005(3) 0.0001(3)
C2 0.0120(5) 0.0095(5) 0.0078(4) 0.0006(4) -0.0009(4) 0.0010(4)
C3 0.0110(5) 0.0175(6) 0.0087(5) 0.0034(4) 0.0001(4) 0.0008(4)
C4 0.0102(5) 0.0141(5) 0.0086(4) 0.0021(4) 0.0009(4) 0.0010(4)
C6 0.0110(5) 0.0091(5) 0.0116(5) 0.0007(4) 0.0008(4) 0.0006(4)
C7 0.0111(5) 0.0116(5) 0.0083(4) 0.0020(4) 0.0006(4) 0.0006(4)
C9 0.0124(5) 0.0121(5) 0.0105(5) 0.0019(4) 0.0011(4) 0.0022(4)
C8 0.0140(5) 0.0118(5) 0.0085(4) -0.0001(4) 0.0006(4) 0.0022(4)
C1 0.0114(5) 0.0114(5) 0.0086(5) 0.0021(4) -0.0009(4) -0.0016(4)

loop_
_atom_type_symbol
_atom_type_description
_atom_type_scat_dispersion_real
_atom_type_scat_dispersion_imag
_atom_type_scat_source
C C 0.0033 0.0016 'International Tables Vol C Tables 4.2.6.8 and 6.1.1.4'
H H 0.0000 0.0000 'International Tables Vol C Tables 4.2.6.8 and 6.1.1.4'
N N 0.0061 0.0033 'International Tables Vol C Tables 4.2.6.8 and 6.1.1.4'
O O 0.0106 0.0060 'International Tables Vol C Tables 4.2.6.8 and 6.1.1.4'
Cl Cl 0.1484 0.1585 'International Tables Vol C Tables 4.2.6.8 and 6.1.1.4'

loop_
_geom_angle_atom_site_label_1
_geom_angle_atom_site_label_2
_geom_angle_atom_site_label_3
_geom_angle
_geom_angle_site_symmetry_1
_geom_angle_site_symmetry_3
_geom_angle_publ_flag
HW1 OW HW2 108.9(8) . . ?
C7 O3 H9 109.5 . . ?
C6 C5 C4 119.83(11) . . ?
C6 C5 H4 120.1 . . ?
C4 C5 H4 120.1 . . ?
C2 N1 H7 109.5 . . ?
C2 N1 H6 109.5 . . ?
H7 N1 H6 109.5 . . ?
C2 N1 H8 109.5 . . ?
H7 N1 H8 109.5 . . ?
H6 N1 H8 109.5 . . ?
N1 C2 C1 109.08(9) . . ?
N1 C2 C3 110.46(9) . . ?
C1 C2 C3 108.20(9) . . ?
N1 C2 H1 109.7 . . ?
C1 C2 H1 109.7 . . ?
C3 C2 H1 109.7 . . ?
C4 C3 C2 113.75(9) . . ?
C4 C3 H3 108.8 . . ?
C2 C3 H3 108.8 . . ?
C4 C3 H2 108.8 . . ?
C2 C3 H2 108.8 . . ?
H3 C3 H2 107.7 . . ?
C9 C4 C5 118.64(11) . . ?
C9 C4 C3 120.88(11) . . ?
C5 C4 C3 120.48(11) . . ?
C5 C6 C7 122.62(11) . . ?
C5 C6 Cl1 119.17(9) . . ?
C7 C6 Cl1 118.20(9) . . ?
O3 C7 C6 118.31(11) . . ?
O3 C7 C8 125.19(11) . . ?
C6 C7 C8 116.51(10) . . ?
C8 C9 C4 120.59(11) . . ?
C8 C9 H5 119.7 . . ?
C4 C9 H5 119.7 . . ?
C9 C8 C7 121.82(11) . . ?
C9 C8 Cl2 119.86(9) . . ?
C7 C8 Cl2 118.32(9) . . ?
O1 C1 O2 126.85(11) . . ?
O1 C1 C2 117.17(10) . . ?
O2 C1 C2 115.91(10) . . ?

loop_
_geom_bond_atom_site_label_1
_geom_bond_atom_site_label_2
_geom_bond_distance
_geom_bond_site_symmetry_2
_geom_bond_publ_flag
OW HW1 0.874(6) . ?
OW HW2 0.871(6) . ?
Cl1 C6 1.7345(12) . ?
Cl2 C8 1.7331(12) . ?
O3 C7 1.3448(13) . ?
O3 H9 0.8400 . ?
O1 C1 1.2553(15) . ?
O2 C1 1.2564(14) . ?
C5 C6 1.3880(16) . ?
C5 C4 1.3981(17) . ?
C5 H4 0.9500 . ?
N1 C2 1.4964(15) . ?
N1 H7 0.9100 . ?
N1 H6 0.9100 . ?
N1 H8 0.9100 . ?
C2 C1 1.5330(16) . ?
C2 C3 1.5369(17) . ?
C2 H1 1.0000 . ?
C3 C4 1.5085(16) . ?
C3 H3 0.9900 . ?
C3 H2 0.9900 . ?
C4 C9 1.3940(17) . ?
C6 C7 1.3967(17) . ?
C7 C8 1.4002(17) . ?
C9 C8 1.3891(16) . ?
C9 H5 0.9500 . ?

loop_
_geom_hbond_atom_site_label_D
_geom_hbond_atom_site_label_H
_geom_hbond_atom_site_label_A
_geom_hbond_distance_DH
_geom_hbond_distance_HA
_geom_hbond_distance_DA
_geom_hbond_angle_DHA
_geom_hbond_site_symmetry_A
_geom_hbond_publ_flag
OW HW1 O1 0.874(6) 1.943(9) 2.7993(15) 166(2) 1_565 yes
OW HW2 O2 0.871(6) 2.020(10) 2.8580(15) 160.9(19) 2_456 yes
O3 H9 Cl2 0.84 2.52 3.0277(10) 119.5 . yes
O3 H9 O2 0.84 1.83 2.5998(13) 151.7 4_654 yes
N1 H7 O1 0.91 1.81 2.7218(13) 176.5 2_446 yes
N1 H6 Cl1 0.91 2.81 3.7100(10) 169.2 3_645 yes
N1 H8 OW 0.91 1.92 2.7977(15) 160.6 . yes
C3 H3 Cl2 0.99 2.91 3.6469(13) 132.4 3_755 yes
C9 H5 Cl1 0.95 2.95 3.5426(13) 122.1 1_545 yes

loop_
_geom_torsion_atom_site_label_1
_geom_torsion_atom_site_label_2
_geom_torsion_atom_site_label_3
_geom_torsion_atom_site_label_4
_geom_torsion
_geom_torsion_site_symmetry_1
_geom_torsion_site_symmetry_2
_geom_torsion_site_symmetry_3
_geom_torsion_site_symmetry_4
_geom_torsion_publ_flag
N1 C2 C3 C4 -60.09(13) . . . . ?
C1 C2 C3 C4 -179.43(10) . . . . ?
C6 C5 C4 C9 -0.06(17) . . . . ?
C6 C5 C4 C3 179.90(11) . . . . ?
C2 C3 C4 C9 -86.94(14) . . . . ?
C2 C3 C4 C5 93.10(13) . . . . ?
C4 C5 C6 C7 0.28(19) . . . . ?
C4 C5 C6 Cl1 -178.46(9) . . . . ?
C5 C6 C7 O3 179.29(11) . . . . ?
Cl1 C6 C7 O3 -1.96(16) . . . . ?
C5 C6 C7 C8 -0.45(18) . . . . ?
Cl1 C6 C7 C8 178.30(9) . . . . ?
C5 C4 C9 C8 0.04(18) . . . . ?
C3 C4 C9 C8 -179.92(11) . . . . ?
C4 C9 C8 C7 -0.23(19) . . . . ?
C4 C9 C8 Cl2 179.94(9) . . . . ?
O3 C7 C8 C9 -179.30(12) . . . . ?
C6 C7 C8 C9 0.42(18) . . . . ?
O3 C7 C8 Cl2 0.54(17) . . . . ?
C6 C7 C8 Cl2 -179.74(9) . . . . ?
N1 C2 C1 O1 140.54(11) . . . . ?
C3 C2 C1 O1 -99.25(13) . . . . ?
N1 C2 C1 O2 -42.05(14) . . . . ?
C3 C2 C1 O2 78.16(13) . . . . ?
